data_1560008
loop_
_publ_author_name
'Normand, Adrien T.'
'Sosa Carrizo, E. Daiann'
'Magnoux, Corentin'
'Lobato, Esteban'
'Cattey, H\'el\`ene'
'Richard, Philippe'
'Brand\`es, St\'ephane'
'Devillers, Charles H.'
'Romieu, Anthony'
'Le Gendre, Pierre'
'Fleurat-Lessard, Paul'

_publ_section_title
;
 Reappraising Schmidpeter's bis(iminophosphoranyl)phosphides: coordination
 to transition metals and bonding analysis.
;
_journal_issue 1
_journal_name_full 'Chemical science'
_journal_page_first 253
_journal_page_last 269
_journal_paper_doi 10.1039/d0sc04736h
_journal_volume 12
_journal_year 2020
_chemical_formula_moiety 'C48 H76 Cu2 N4 P6'
_chemical_formula_sum 'C48 H76 Cu2 N4 P6'
_chemical_formula_weight 1022.02
_space_group_crystal_system monoclinic
_space_group_IT_number 15
_space_group_name_Hall '-C 2yc'
_space_group_name_H-M_alt 'C 1 2/c 1'
_atom_sites_solution_hydrogens geom
_atom_sites_solution_primary dual
_audit_creation_date 2019-05-24
_audit_creation_method
;
Olex2 1.2
(compiled 2018.05.29 svn.r3508 for OlexSys, GUI svn.r5506)
;
_audit_update_record
;
2020-02-19 deposited with the CCDC.	2020-10-26 downloaded from the CCDC.
;
_cell_angle_alpha 90
_cell_angle_beta 111.6900(10)
_cell_angle_gamma 90
_cell_formula_units_Z 4
_cell_length_a 31.2123(12)
_cell_length_b 11.3573(4)
_cell_length_c 16.6578(7)
_cell_measurement_reflns_used 9932
_cell_measurement_temperature 99.99
_cell_measurement_theta_max 27.57
_cell_measurement_theta_min 3.06
_cell_volume 5486.9(4)
_computing_cell_refinement 'SAINT V8.38A (Bruker, 2016)'
_computing_data_collection 'APEX3 (Bruker, 2015)'
_computing_data_reduction 'SAINT V8.38A (Bruker, 2016)'
_computing_molecular_graphics 'Olex2 (Dolomanov et al., 2009)'
_computing_publication_material 'Olex2 (Dolomanov et al., 2009)'
_computing_structure_refinement 'ShelXL (Sheldrick, 2015)'
_computing_structure_solution 'ShelXT (Sheldrick, 2015)'
_diffrn_ambient_temperature 99.99
_diffrn_detector CMOS
_diffrn_detector_area_resol_mean '1024 x 1024'
_diffrn_detector_type 'Photon 100'
_diffrn_measured_fraction_theta_full 0.998
_diffrn_measured_fraction_theta_max 0.996
_diffrn_measurement_device '\k-geometry diffractometer triump Mo'
_diffrn_measurement_device_type 'Bruker D8 Venture triumph Mo'
_diffrn_measurement_method '\f and \w scans''
_diffrn_radiation_collimation '0.6 mm'
_diffrn_radiation_monochromator 'TRIUMPH curved crystal'
_diffrn_radiation_probe x-ray
_diffrn_radiation_type MoK\a
_diffrn_radiation_wavelength 0.71073
_diffrn_reflns_av_R_equivalents 0.0358
_diffrn_reflns_av_unetI/netI 0.0308
_diffrn_reflns_Laue_measured_fraction_full 0.998
_diffrn_reflns_Laue_measured_fraction_max 0.996
_diffrn_reflns_limit_h_max 40
_diffrn_reflns_limit_h_min -40
_diffrn_reflns_limit_k_max 14
_diffrn_reflns_limit_k_min -14
_diffrn_reflns_limit_l_max 21
_diffrn_reflns_limit_l_min -21
_diffrn_reflns_number 31836
_diffrn_reflns_point_group_measured_fraction_full 0.998
_diffrn_reflns_point_group_measured_fraction_max 0.996
_diffrn_reflns_theta_full 25.242
_diffrn_reflns_theta_max 27.590
_diffrn_reflns_theta_min 3.045
_diffrn_source 'X-ray tube'
_diffrn_source_target Mo
_diffrn_source_type 'Siemens KFF Mo 2K-90C'
_diffrn_standards_number 0
_exptl_absorpt_coefficient_mu 0.984
_exptl_absorpt_correction_T_max 0.7456
_exptl_absorpt_correction_T_min 0.6257
_exptl_absorpt_correction_type multi-scan
_exptl_absorpt_process_details
'SADABS-2016/2 (Bruker,2016/2) was used for absorption correction. wR2(int) was 0.0580 before and 0.0465 after correction. The Ratio of minimum to maximum transmission is 0.8392. The \l/2 correction factor is Not present.'
_exptl_crystal_colour 'clear light colourless'
_exptl_crystal_colour_lustre clear
_exptl_crystal_colour_modifier light
_exptl_crystal_colour_primary colourless
_exptl_crystal_density_diffrn 1.237
_exptl_crystal_description prism
_exptl_crystal_F_000 2160
_exptl_crystal_recrystallization_method
'The material was recrystallised from a mixture of pentane and toluene  by slow evaporation'
_exptl_crystal_size_max 0.427
_exptl_crystal_size_mid 0.197
_exptl_crystal_size_min 0.134
_refine_diff_density_max 0.416
_refine_diff_density_min -0.305
_refine_diff_density_rms 0.063
_refine_ls_extinction_method none
_refine_ls_goodness_of_fit_ref 1.021
_refine_ls_hydrogen_treatment constr
_refine_ls_matrix_type full
_refine_ls_number_parameters 279
_refine_ls_number_reflns 6346
_refine_ls_number_restraints 0
_refine_ls_restrained_S_all 1.021
_refine_ls_R_factor_all 0.0448
_refine_ls_R_factor_gt 0.0302
_refine_ls_shift/su_max 0.002
_refine_ls_shift/su_mean 0.000
_refine_ls_structure_factor_coef Fsqd
_refine_ls_weighting_details 'w=1/[\s^2^(Fo^2^)+(0.0250P)^2^+10.0856P] where P=(Fo^2^+2Fc^2^)/3'
_refine_ls_weighting_scheme calc
_refine_ls_wR_factor_gt 0.0654
_refine_ls_wR_factor_ref 0.0711
_reflns_Friedel_coverage 0.000
_reflns_number_gt 5155
_reflns_number_total 6346
_reflns_threshold_expression 'I > 2\s(I)'
_cod_data_source_file d0sc04736h2.cif
_cod_data_source_block 9b
_cod_depositor_comments 'Adding full bibliography for 1560000--1560012.cif.'
_cod_database_code 1560008
_shelx_shelxl_version_number 2018/3
_shelx_space_group_comment
;
The symmetry employed for this shelxl refinement is uniquely defined
by the following loop, which should always be used as a source of
symmetry information in preference to the above space-group names.
They are only intended as comments.
;
_shelx_estimated_absorpt_t_max 0.879
_shelx_estimated_absorpt_t_min 0.679
_olex2_refinement_description
;
1. Fixed Uiso
 At 1.2 times of:
  All C(H) groups
 At 1.5 times of:
  All C(H,H,H) groups
2.a Ternary CH refined with riding coordinates:
 C7(H7), C10(H10), C19(H19), C22(H22)
2.b Aromatic/amide H refined with riding coordinates:
 C2(H2), C3(H3), C4(H4), C5(H5), C6(H6), C14(H14), C15(H15), C16(H16),
 C17(H17), C18(H18)
2.c Idealised Me refined as rotating group:
 C8(H8A,H8B,H8C), C9(H9A,H9B,H9C), C11(H11A,H11B,H11C), C12(H12A,H12B,H12C),
 C20(H20A,H20B,H20C), C21(H21A,H21B,H21C), C23(H23A,H23B,H23C), C24(H24A,H24B,
 H24C)
;
_olex2_diffrn_ambient_temperature_device 'Oxford Cryosystems'
_olex2_exptl_crystal_mounting_method 'The crystal was mounted on a mylar loop with oil'
_olex2_submission_special_instructions 'No special instructions were received'

loop_
_space_group_symop_operation_xyz
'x, y, z'
'-x, y, -z+1/2'
'x+1/2, y+1/2, z'
'-x+1/2, y+1/2, -z+1/2'
'-x, -y, -z'
'x, -y, z-1/2'
'-x+1/2, -y+1/2, -z'
'x+1/2, -y+1/2, z-1/2'

loop_
_atom_site_label
_atom_site_type_symbol
_atom_site_fract_x
_atom_site_fract_y
_atom_site_fract_z
_atom_site_U_iso_or_equiv
_atom_site_adp_type
_atom_site_occupancy
_atom_site_site_symmetry_order
_atom_site_calc_flag
_atom_site_refinement_flags_posn
_atom_site_refinement_flags_adp
_atom_site_refinement_flags_occupancy
_atom_site_disorder_assembly
_atom_site_disorder_group
Cu Cu 0.77105(2) 0.65311(2) 0.53103(2) 0.01564(6) Uani 1 1 d . . . . .
C1 C 0.73857(6) 0.47014(16) 0.60974(12) 0.0155(4) Uani 1 1 d . . . . .
N1 N 0.72416(5) 0.56025(13) 0.54672(10) 0.0167(3) Uani 1 1 d . . . . .
P1 P 0.67153(2) 0.59321(4) 0.48440(3) 0.01325(10) Uani 1 1 d . . . . .
C2 C 0.76754(6) 0.50080(17) 0.69370(12) 0.0198(4) Uani 1 1 d . . . . .
H2 H 0.775411 0.581126 0.707258 0.024 Uiso 1 1 calc R . . . .
N2 N 0.57673(5) 0.78899(14) 0.31963(10) 0.0189(3) Uani 1 1 d . . . . .
P2 P 0.67154(2) 0.78207(4) 0.50118(3) 0.01395(10) Uani 1 1 d . . . . .
C3 C 0.78497(7) 0.41596(19) 0.75743(13) 0.0260(4) Uani 1 1 d . . . . .
H3 H 0.804784 0.438486 0.813891 0.031 Uiso 1 1 calc R . . . .
P3 P 0.60861(2) 0.86008(4) 0.40155(3) 0.01524(10) Uani 1 1 d . . . . .
C4 C 0.77361(7) 0.2989(2) 0.73910(14) 0.0294(5) Uani 1 1 d . . . . .
H4 H 0.785278 0.240843 0.782838 0.035 Uiso 1 1 calc R . . . .
C5 C 0.74519(7) 0.26717(18) 0.65678(15) 0.0282(5) Uani 1 1 d . . . . .
H5 H 0.737355 0.186677 0.643965 0.034 Uiso 1 1 calc R . . . .
C6 C 0.72782(6) 0.35137(17) 0.59215(13) 0.0209(4) Uani 1 1 d . . . . .
H6 H 0.708497 0.327781 0.535614 0.025 Uiso 1 1 calc R . . . .
C7 C 0.62984(6) 0.52366(16) 0.52284(12) 0.0167(4) Uani 1 1 d . . . . .
H7 H 0.635359 0.436795 0.524594 0.020 Uiso 1 1 calc R . . . .
C8 C 0.63717(7) 0.56311(18) 0.61473(13) 0.0230(4) Uani 1 1 d . . . . .
H8A H 0.669531 0.551424 0.652067 0.034 Uiso 1 1 calc GR . . . .
H8B H 0.617410 0.516521 0.636675 0.034 Uiso 1 1 calc GR . . . .
H8C H 0.629256 0.646662 0.614362 0.034 Uiso 1 1 calc GR . . . .
C9 C 0.58002(7) 0.54541(18) 0.46112(14) 0.0264(4) Uani 1 1 d . . . . .
H9A H 0.573784 0.630210 0.456549 0.040 Uiso 1 1 calc GR . . . .
H9B H 0.558754 0.506166 0.483453 0.040 Uiso 1 1 calc GR . . . .
H9C H 0.575713 0.513736 0.403922 0.040 Uiso 1 1 calc GR . . . .
C10 C 0.65779(6) 0.54563(16) 0.37241(11) 0.0171(4) Uani 1 1 d . . . . .
H10 H 0.628924 0.586770 0.335359 0.020 Uiso 1 1 calc R . . . .
C11 C 0.64942(8) 0.41240(17) 0.36038(13) 0.0276(5) Uani 1 1 d . . . . .
H11A H 0.677977 0.370222 0.392913 0.041 Uiso 1 1 calc GR . . . .
H11B H 0.639700 0.392697 0.298926 0.041 Uiso 1 1 calc GR . . . .
H11C H 0.625257 0.389269 0.381616 0.041 Uiso 1 1 calc GR . . . .
C12 C 0.69628(7) 0.58087(18) 0.34099(13) 0.0226(4) Uani 1 1 d . . . . .
H12A H 0.703687 0.664357 0.353543 0.034 Uiso 1 1 calc GR . . . .
H12B H 0.686032 0.567649 0.278568 0.034 Uiso 1 1 calc GR . . . .
H12C H 0.723755 0.533188 0.370752 0.034 Uiso 1 1 calc GR . . . .
C13 C 0.58087(6) 0.77025(16) 0.24087(12) 0.0182(4) Uani 1 1 d . . . . .
C14 C 0.54171(7) 0.7283(2) 0.17300(14) 0.0316(5) Uani 1 1 d . . . . .
H14 H 0.514446 0.711812 0.183678 0.038 Uiso 1 1 calc R . . . .
C15 C 0.54198(8) 0.7105(2) 0.09119(14) 0.0341(5) Uani 1 1 d . . . . .
H15 H 0.514851 0.683177 0.046412 0.041 Uiso 1 1 calc R . . . .
C16 C 0.58138(7) 0.73193(18) 0.07359(13) 0.0240(4) Uani 1 1 d . . . . .
H16 H 0.581318 0.721039 0.017001 0.029 Uiso 1 1 calc R . . . .
C17 C 0.62060(7) 0.76934(17) 0.13980(13) 0.0229(4) Uani 1 1 d . . . . .
H17 H 0.648034 0.782519 0.128965 0.028 Uiso 1 1 calc R . . . .
C18 C 0.62057(7) 0.78802(17) 0.22203(13) 0.0210(4) Uani 1 1 d . . . . .
H18 H 0.648120 0.813448 0.266638 0.025 Uiso 1 1 calc R . . . .
C19 C 0.63326(7) 0.99854(16) 0.37776(13) 0.0213(4) Uani 1 1 d . . . . .
H19 H 0.659411 0.973668 0.360610 0.026 Uiso 1 1 calc R . . . .
C20 C 0.65455(8) 1.08054(18) 0.45547(15) 0.0308(5) Uani 1 1 d . . . . .
H20A H 0.629952 1.117341 0.470023 0.046 Uiso 1 1 calc GR . . . .
H20B H 0.672647 1.141759 0.441049 0.046 Uiso 1 1 calc GR . . . .
H20C H 0.674662 1.034971 0.505025 0.046 Uiso 1 1 calc GR . . . .
C21 C 0.59973(8) 1.06529(19) 0.29938(15) 0.0318(5) Uani 1 1 d . . . . .
H21A H 0.584159 1.009300 0.252975 0.048 Uiso 1 1 calc GR . . . .
H21B H 0.616908 1.122599 0.279038 0.048 Uiso 1 1 calc GR . . . .
H21C H 0.576746 1.106504 0.316185 0.048 Uiso 1 1 calc GR . . . .
C22 C 0.56894(6) 0.89009(17) 0.45799(12) 0.0206(4) Uani 1 1 d . . . . .
H22 H 0.552582 0.814007 0.456768 0.025 Uiso 1 1 calc R . . . .
C23 C 0.53113(7) 0.9772(2) 0.40659(15) 0.0342(5) Uani 1 1 d . . . . .
H23A H 0.543811 1.057156 0.414470 0.051 Uiso 1 1 calc GR . . . .
H23B H 0.505592 0.973482 0.427342 0.051 Uiso 1 1 calc GR . . . .
H23C H 0.519861 0.956504 0.345144 0.051 Uiso 1 1 calc GR . . . .
C24 C 0.59020(7) 0.92441(19) 0.55329(13) 0.0267(4) Uani 1 1 d . . . . .
H24A H 0.613106 0.865301 0.584855 0.040 Uiso 1 1 calc GR . . . .
H24B H 0.565963 0.928515 0.577406 0.040 Uiso 1 1 calc GR . . . .
H24C H 0.605172 1.001431 0.558757 0.040 Uiso 1 1 calc GR . . . .

loop_
_atom_site_aniso_label
_atom_site_aniso_U_11
_atom_site_aniso_U_22
_atom_site_aniso_U_33
_atom_site_aniso_U_23
_atom_site_aniso_U_13
_atom_site_aniso_U_12
Cu 0.01497(11) 0.01288(11) 0.01924(12) 0.00325(9) 0.00654(9) -0.00115(8)
C1 0.0145(8) 0.0156(9) 0.0187(9) 0.0038(7) 0.0091(7) 0.0016(7)
N1 0.0158(7) 0.0157(7) 0.0182(8) 0.0069(6) 0.0061(6) -0.0005(6)
P1 0.0148(2) 0.0113(2) 0.0142(2) 0.00119(18) 0.00611(18) -0.00100(17)
C2 0.0194(9) 0.0213(9) 0.0204(10) 0.0010(8) 0.0093(8) -0.0010(7)
N2 0.0177(8) 0.0236(8) 0.0160(8) 0.0007(7) 0.0069(6) -0.0001(6)
P2 0.0167(2) 0.0113(2) 0.0146(2) 0.00018(17) 0.00676(18) -0.00107(17)
C3 0.0195(10) 0.0371(12) 0.0208(10) 0.0093(9) 0.0067(8) 0.0023(9)
P3 0.0169(2) 0.0147(2) 0.0161(2) 0.00182(18) 0.00832(18) 0.00220(17)
C4 0.0225(10) 0.0332(12) 0.0334(12) 0.0197(10) 0.0112(9) 0.0083(9)
C5 0.0269(11) 0.0165(9) 0.0433(13) 0.0091(9) 0.0155(10) 0.0025(8)
C6 0.0209(9) 0.0166(9) 0.0240(10) 0.0024(8) 0.0068(8) -0.0002(7)
C7 0.0187(9) 0.0140(9) 0.0192(9) 0.0032(7) 0.0090(7) -0.0020(7)
C8 0.0278(10) 0.0230(10) 0.0236(10) 0.0019(8) 0.0160(8) -0.0041(8)
C9 0.0193(10) 0.0252(10) 0.0342(12) 0.0095(9) 0.0093(9) -0.0012(8)
C10 0.0211(9) 0.0147(9) 0.0140(9) 0.0002(7) 0.0049(7) 0.0000(7)
C11 0.0436(13) 0.0179(10) 0.0206(10) -0.0038(8) 0.0109(9) -0.0043(9)
C12 0.0267(10) 0.0239(10) 0.0194(10) -0.0037(8) 0.0113(8) -0.0013(8)
C13 0.0189(9) 0.0175(9) 0.0178(9) 0.0033(7) 0.0066(7) 0.0044(7)
C14 0.0195(10) 0.0524(14) 0.0235(11) -0.0063(10) 0.0086(8) -0.0016(10)
C15 0.0251(11) 0.0534(15) 0.0221(11) -0.0080(11) 0.0066(9) 0.0018(10)
C16 0.0336(11) 0.0218(10) 0.0205(10) 0.0018(8) 0.0144(9) 0.0095(8)
C17 0.0265(10) 0.0196(9) 0.0283(11) 0.0011(8) 0.0167(9) 0.0017(8)
C18 0.0193(9) 0.0201(10) 0.0233(10) 0.0012(8) 0.0075(8) -0.0005(7)
C19 0.0269(10) 0.0152(9) 0.0253(10) 0.0052(8) 0.0137(8) 0.0023(8)
C20 0.0428(13) 0.0153(10) 0.0371(12) -0.0011(9) 0.0182(10) -0.0006(9)
C21 0.0420(13) 0.0204(10) 0.0360(12) 0.0114(9) 0.0178(10) 0.0071(9)
C22 0.0216(9) 0.0226(10) 0.0225(10) 0.0016(8) 0.0138(8) 0.0036(8)
C23 0.0291(11) 0.0435(14) 0.0355(12) 0.0082(11) 0.0181(10) 0.0173(10)
C24 0.0312(11) 0.0275(11) 0.0265(11) -0.0024(9) 0.0165(9) 0.0044(9)

loop_
_atom_type_symbol
_atom_type_description
_atom_type_scat_dispersion_real
_atom_type_scat_dispersion_imag
_atom_type_scat_source
C C 0.0033 0.0016 'International Tables Vol C Tables 4.2.6.8 and 6.1.1.4'
H H 0.0000 0.0000 'International Tables Vol C Tables 4.2.6.8 and 6.1.1.4'
Cu Cu 0.3201 1.2651 'International Tables Vol C Tables 4.2.6.8 and 6.1.1.4'
N N 0.0061 0.0033 'International Tables Vol C Tables 4.2.6.8 and 6.1.1.4'
P P 0.1023 0.0942 'International Tables Vol C Tables 4.2.6.8 and 6.1.1.4'

loop_
_geom_angle_atom_site_label_1
_geom_angle_atom_site_label_2
_geom_angle_atom_site_label_3
_geom_angle
_geom_angle_site_symmetry_1
_geom_angle_site_symmetry_3
_geom_angle_publ_flag
N1 Cu Cu 102.99(5) . 7_666 ?
N1 Cu P2 165.25(5) . 7_666 ?
P2 Cu Cu 87.510(16) 7_666 7_666 ?
C2 C1 N1 118.17(16) . . ?
C6 C1 N1 123.89(17) . . ?
C6 C1 C2 117.83(17) . . ?
C1 N1 Cu 116.99(11) . . ?
C1 N1 P1 127.44(12) . . ?
P1 N1 Cu 115.57(8) . . ?
N1 P1 P2 101.16(6) . . ?
N1 P1 C7 110.98(8) . . ?
N1 P1 C10 112.45(8) . . ?
C7 P1 P2 110.44(6) . . ?
C7 P1 C10 107.44(8) . . ?
C10 P1 P2 114.35(6) . . ?
C1 C2 H2 119.4 . . ?
C3 C2 C1 121.16(19) . . ?
C3 C2 H2 119.4 . . ?
C13 N2 P3 130.40(13) . . ?
Cu P2 P3 105.08(2) 7_666 . ?
P1 P2 Cu 105.30(2) . 7_666 ?
P1 P2 P3 109.84(3) . . ?
C2 C3 H3 119.9 . . ?
C4 C3 C2 120.2(2) . . ?
C4 C3 H3 119.9 . . ?
N2 P3 P2 122.61(6) . . ?
N2 P3 C19 115.25(9) . . ?
N2 P3 C22 101.97(9) . . ?
C19 P3 P2 100.06(6) . . ?
C22 P3 P2 105.46(6) . . ?
C22 P3 C19 111.22(9) . . ?
C3 C4 H4 120.3 . . ?
C5 C4 C3 119.37(19) . . ?
C5 C4 H4 120.3 . . ?
C4 C5 H5 119.5 . . ?
C4 C5 C6 120.9(2) . . ?
C6 C5 H5 119.5 . . ?
C1 C6 H6 119.8 . . ?
C5 C6 C1 120.49(19) . . ?
C5 C6 H6 119.8 . . ?
P1 C7 H7 107.4 . . ?
C8 C7 P1 111.20(13) . . ?
C8 C7 H7 107.4 . . ?
C8 C7 C9 111.30(16) . . ?
C9 C7 P1 111.84(13) . . ?
C9 C7 H7 107.4 . . ?
C7 C8 H8A 109.5 . . ?
C7 C8 H8B 109.5 . . ?
C7 C8 H8C 109.5 . . ?
H8A C8 H8B 109.5 . . ?
H8A C8 H8C 109.5 . . ?
H8B C8 H8C 109.5 . . ?
C7 C9 H9A 109.5 . . ?
C7 C9 H9B 109.5 . . ?
C7 C9 H9C 109.5 . . ?
H9A C9 H9B 109.5 . . ?
H9A C9 H9C 109.5 . . ?
H9B C9 H9C 109.5 . . ?
P1 C10 H10 108.0 . . ?
C11 C10 P1 112.80(13) . . ?
C11 C10 H10 108.0 . . ?
C12 C10 P1 110.66(13) . . ?
C12 C10 H10 108.0 . . ?
C12 C10 C11 109.27(16) . . ?
C10 C11 H11A 109.5 . . ?
C10 C11 H11B 109.5 . . ?
C10 C11 H11C 109.5 . . ?
H11A C11 H11B 109.5 . . ?
H11A C11 H11C 109.5 . . ?
H11B C11 H11C 109.5 . . ?
C10 C12 H12A 109.5 . . ?
C10 C12 H12B 109.5 . . ?
C10 C12 H12C 109.5 . . ?
H12A C12 H12B 109.5 . . ?
H12A C12 H12C 109.5 . . ?
H12B C12 H12C 109.5 . . ?
N2 C13 C14 117.20(17) . . ?
N2 C13 C18 126.26(17) . . ?
C18 C13 C14 116.53(18) . . ?
C13 C14 H14 119.2 . . ?
C15 C14 C13 121.5(2) . . ?
C15 C14 H14 119.2 . . ?
C14 C15 H15 119.6 . . ?
C14 C15 C16 120.8(2) . . ?
C16 C15 H15 119.6 . . ?
C15 C16 H16 120.7 . . ?
C17 C16 C15 118.68(19) . . ?
C17 C16 H16 120.7 . . ?
C16 C17 H17 119.6 . . ?
C16 C17 C18 120.89(18) . . ?
C18 C17 H17 119.6 . . ?
C13 C18 H18 119.2 . . ?
C17 C18 C13 121.52(18) . . ?
C17 C18 H18 119.2 . . ?
P3 C19 H19 105.5 . . ?
C20 C19 P3 114.76(14) . . ?
C20 C19 H19 105.5 . . ?
C20 C19 C21 111.35(17) . . ?
C21 C19 P3 113.15(14) . . ?
C21 C19 H19 105.5 . . ?
C19 C20 H20A 109.5 . . ?
C19 C20 H20B 109.5 . . ?
C19 C20 H20C 109.5 . . ?
H20A C20 H20B 109.5 . . ?
H20A C20 H20C 109.5 . . ?
H20B C20 H20C 109.5 . . ?
C19 C21 H21A 109.5 . . ?
C19 C21 H21B 109.5 . . ?
C19 C21 H21C 109.5 . . ?
H21A C21 H21B 109.5 . . ?
H21A C21 H21C 109.5 . . ?
H21B C21 H21C 109.5 . . ?
P3 C22 H22 105.3 . . ?
C23 C22 P3 110.95(14) . . ?
C23 C22 H22 105.3 . . ?
C24 C22 P3 117.49(14) . . ?
C24 C22 H22 105.3 . . ?
C24 C22 C23 111.37(17) . . ?
C22 C23 H23A 109.5 . . ?
C22 C23 H23B 109.5 . . ?
C22 C23 H23C 109.5 . . ?
H23A C23 H23B 109.5 . . ?
H23A C23 H23C 109.5 . . ?
H23B C23 H23C 109.5 . . ?
C22 C24 H24A 109.5 . . ?
C22 C24 H24B 109.5 . . ?
C22 C24 H24C 109.5 . . ?
H24A C24 H24B 109.5 . . ?
H24A C24 H24C 109.5 . . ?
H24B C24 H24C 109.5 . . ?

loop_
_geom_bond_atom_site_label_1
_geom_bond_atom_site_label_2
_geom_bond_distance
_geom_bond_site_symmetry_2
_geom_bond_publ_flag
Cu Cu 2.5759(4) 7_666 ?
Cu N1 1.8989(15) . ?
Cu P2 2.1798(5) 7_666 ?
C1 N1 1.415(2) . ?
C1 C2 1.400(3) . ?
C1 C6 1.395(3) . ?
N1 P1 1.6296(15) . ?
P1 P2 2.1631(6) . ?
P1 C7 1.8283(18) . ?
P1 C10 1.8343(18) . ?
C2 H2 0.9500 . ?
C2 C3 1.387(3) . ?
N2 P3 1.5814(16) . ?
N2 C13 1.382(2) . ?
P2 P3 2.2332(6) . ?
C3 H3 0.9500 . ?
C3 C4 1.380(3) . ?
P3 C19 1.8566(19) . ?
P3 C22 1.8424(18) . ?
C4 H4 0.9500 . ?
C4 C5 1.378(3) . ?
C5 H5 0.9500 . ?
C5 C6 1.391(3) . ?
C6 H6 0.9500 . ?
C7 H7 1.0000 . ?
C7 C8 1.529(3) . ?
C7 C9 1.534(3) . ?
C8 H8A 0.9800 . ?
C8 H8B 0.9800 . ?
C8 H8C 0.9800 . ?
C9 H9A 0.9800 . ?
C9 H9B 0.9800 . ?
C9 H9C 0.9800 . ?
C10 H10 1.0000 . ?
C10 C11 1.536(3) . ?
C10 C12 1.530(3) . ?
C11 H11A 0.9800 . ?
C11 H11B 0.9800 . ?
C11 H11C 0.9800 . ?
C12 H12A 0.9800 . ?
C12 H12B 0.9800 . ?
C12 H12C 0.9800 . ?
C13 C14 1.406(3) . ?
C13 C18 1.401(3) . ?
C14 H14 0.9500 . ?
C14 C15 1.381(3) . ?
C15 H15 0.9500 . ?
C15 C16 1.387(3) . ?
C16 H16 0.9500 . ?
C16 C17 1.377(3) . ?
C17 H17 0.9500 . ?
C17 C18 1.387(3) . ?
C18 H18 0.9500 . ?
C19 H19 1.0000 . ?
C19 C20 1.533(3) . ?
C19 C21 1.538(3) . ?
C20 H20A 0.9800 . ?
C20 H20B 0.9800 . ?
C20 H20C 0.9800 . ?
C21 H21A 0.9800 . ?
C21 H21B 0.9800 . ?
C21 H21C 0.9800 . ?
C22 H22 1.0000 . ?
C22 C23 1.535(3) . ?
C22 C24 1.528(3) . ?
C23 H23A 0.9800 . ?
C23 H23B 0.9800 . ?
C23 H23C 0.9800 . ?
C24 H24A 0.9800 . ?
C24 H24B 0.9800 . ?
C24 H24C 0.9800 . ?

loop_
_geom_torsion_atom_site_label_1
_geom_torsion_atom_site_label_2
_geom_torsion_atom_site_label_3
_geom_torsion_atom_site_label_4
_geom_torsion
_geom_torsion_site_symmetry_1
_geom_torsion_site_symmetry_2
_geom_torsion_site_symmetry_3
_geom_torsion_site_symmetry_4
_geom_torsion_publ_flag
Cu Cu N1 C1 -155.28(12) 7_666 . . . ?
Cu Cu N1 P1 25.46(10) 7_666 . . . ?
Cu N1 P1 P2 -49.08(9) . . . . ?
Cu N1 P1 C7 -166.26(9) . . . . ?
Cu N1 P1 C10 73.35(11) . . . . ?
C1 N1 P1 P2 131.76(15) . . . . ?
C1 N1 P1 C7 14.57(18) . . . . ?
C1 N1 P1 C10 -105.81(16) . . . . ?
C1 C2 C3 C4 -0.5(3) . . . . ?
N1 C1 C2 C3 -176.49(17) . . . . ?
N1 C1 C6 C5 176.80(17) . . . . ?
N1 P1 C7 C8 59.45(15) . . . . ?
N1 P1 C7 C9 -175.44(13) . . . . ?
N1 P1 C10 C11 75.84(16) . . . . ?
N1 P1 C10 C12 -46.92(15) . . . . ?
C2 C1 N1 Cu 54.1(2) . . . . ?
C2 C1 N1 P1 -126.78(16) . . . . ?
C2 C1 C6 C5 0.6(3) . . . . ?
C2 C3 C4 C5 0.6(3) . . . . ?
N2 P3 C19 C20 166.50(14) . . . . ?
N2 P3 C19 C21 37.20(17) . . . . ?
N2 P3 C22 C23 -68.46(16) . . . . ?
N2 P3 C22 C24 161.81(15) . . . . ?
N2 C13 C14 C15 177.9(2) . . . . ?
N2 C13 C18 C17 -178.26(18) . . . . ?
P2 Cu N1 C1 70.2(2) 7_666 . . . ?
P2 Cu N1 P1 -109.08(17) 7_666 . . . ?
P2 P1 C7 C8 -51.90(14) . . . . ?
P2 P1 C7 C9 73.21(14) . . . . ?
P2 P1 C10 C11 -169.52(12) . . . . ?
P2 P1 C10 C12 67.72(14) . . . . ?
P2 P3 C19 C20 -59.97(15) . . . . ?
P2 P3 C19 C21 170.73(13) . . . . ?
P2 P3 C22 C23 162.47(14) . . . . ?
P2 P3 C22 C24 32.75(16) . . . . ?
C3 C4 C5 C6 -0.1(3) . . . . ?
P3 N2 C13 C14 -164.70(16) . . . . ?
P3 N2 C13 C18 15.9(3) . . . . ?
C4 C5 C6 C1 -0.6(3) . . . . ?
C6 C1 N1 Cu -122.09(16) . . . . ?
C6 C1 N1 P1 57.1(2) . . . . ?
C6 C1 C2 C3 -0.1(3) . . . . ?
C7 P1 C10 C11 -46.56(16) . . . . ?
C7 P1 C10 C12 -169.32(13) . . . . ?
C10 P1 C7 C8 -177.23(13) . . . . ?
C10 P1 C7 C9 -52.13(16) . . . . ?
C13 N2 P3 P2 -83.74(18) . . . . ?
C13 N2 P3 C19 38.3(2) . . . . ?
C13 N2 P3 C22 158.93(17) . . . . ?
C13 C14 C15 C16 1.0(4) . . . . ?
C14 C13 C18 C17 2.4(3) . . . . ?
C14 C15 C16 C17 1.2(3) . . . . ?
C15 C16 C17 C18 -1.5(3) . . . . ?
C16 C17 C18 C13 -0.3(3) . . . . ?
C18 C13 C14 C15 -2.7(3) . . . . ?
C19 P3 C22 C23 54.90(17) . . . . ?
C19 P3 C22 C24 -74.82(17) . . . . ?
C22 P3 C19 C20 51.09(17) . . . . ?
C22 P3 C19 C21 -78.21(16) . . . . ?

loop_
_smtbx_masks_void_nr
_smtbx_masks_void_average_x
_smtbx_masks_void_average_y
_smtbx_masks_void_average_z
_smtbx_masks_void_volume
_smtbx_masks_void_count_electrons
_smtbx_masks_void_content
1 0.000 -0.158 0.250 180.0 42.6 ' '
2 0.000 0.158 0.750 180.0 42.6 ' '
3 0.500 0.342 0.250 180.0 42.6 ' '
4 0.500 0.658 0.750 180.0 42.6 ' '
